data_4126365
loop_
_publ_author_name
'Kundu, Subrata'
'Greene, Christine'
'Williams, Kamille D.'
'Salvador, Tolani K.'
'Bertke, Jeffery A.'
'Cundari, Thomas R.'
'Warren, Timothy H.'

_publ_contact_author 'Timothy H. Warren'
_publ_section_title
;
 Three-Coordinate Copper(II) Aryls: Key Intermediates in C-O Bond
 Formation.
;
_journal_issue 27
_journal_name_full 'Journal of the American Chemical Society'
_journal_page_first 9112
_journal_page_last 9115
_journal_paper_doi 10.1021/jacs.7b04046
_journal_volume 139
_journal_year 2017
_chemical_formula_moiety 'C27 H19 Cu F11 N2'
_chemical_formula_sum 'C27 H19 Cu F11 N2'
_chemical_formula_weight 643.98
_chemical_name_systematic '[Me2NNF6]Cu-C6F5'
_space_group_crystal_system monoclinic
_space_group_IT_number 14
_space_group_name_Hall '-P 2yn'
_space_group_name_H-M_alt 'P 1 21/n 1'
_symmetry_space_group_name_Hall '-P 2yn'
_symmetry_space_group_name_H-M 'P 1 21/n 1'
_atom_sites_solution_hydrogens geom
_audit_creation_method SHELXL-2014/7
_cell_angle_alpha 90
_cell_angle_beta 102.5220(10)
_cell_angle_gamma 90
_cell_formula_units_Z 4
_cell_length_a 7.6083(2)
_cell_length_b 24.5638(6)
_cell_length_c 14.4862(4)
_cell_measurement_reflns_used 9894
_cell_measurement_temperature 100(2)
_cell_measurement_theta_max 28.3825
_cell_measurement_theta_min 2.865
_cell_volume 2642.91(12)
_computing_cell_refinement 'Bruker APEXII'
_computing_data_collection 'Bruker APEXII'
_computing_data_reduction 'Bruker APEXII'
_computing_molecular_graphics 'XSEED; Barbour, L. J. (2001) J. Supramol. Chem. 1, 189-191.'
_computing_publication_material 'Bruker SHELXTL'
_computing_structure_refinement 'SHELXL-2014/7 (Sheldrick, 2014)'
_computing_structure_solution 'SHELXS-2014 (Sheldrick, 2014)'
_diffrn_ambient_temperature 100(2)
_diffrn_measured_fraction_theta_full 1.000
_diffrn_measured_fraction_theta_max 0.998
_diffrn_measurement_device_type 'Bruker APEXII CCD'
_diffrn_radiation_type MoK\a
_diffrn_radiation_wavelength 0.71073
_diffrn_reflns_av_R_equivalents 0.0270
_diffrn_reflns_av_unetI/netI 0.0212
_diffrn_reflns_Laue_measured_fraction_full 1.000
_diffrn_reflns_Laue_measured_fraction_max 0.998
_diffrn_reflns_limit_h_max 10
_diffrn_reflns_limit_h_min -10
_diffrn_reflns_limit_k_max 32
_diffrn_reflns_limit_k_min -32
_diffrn_reflns_limit_l_max 19
_diffrn_reflns_limit_l_min -19
_diffrn_reflns_number 31630
_diffrn_reflns_point_group_measured_fraction_full 1.000
_diffrn_reflns_point_group_measured_fraction_max 0.998
_diffrn_reflns_theta_full 28.000
_diffrn_reflns_theta_max 28.419
_diffrn_reflns_theta_min 1.658
_diffrn_source 'fine-focus sealed tube'
_exptl_absorpt_coefficient_mu 0.924
_exptl_absorpt_correction_T_max 0.7457
_exptl_absorpt_correction_T_min 0.6386
_exptl_absorpt_correction_type multi-scan
_exptl_absorpt_process_details 'SADABS based on Blessing's method; Blessing, Acta Cryst. (1995) A51 33-38'
_exptl_crystal_colour violet
_exptl_crystal_density_diffrn 1.618
_exptl_crystal_density_method 'not measured'
_exptl_crystal_description block
_exptl_crystal_F_000 1292
_exptl_crystal_size_max 0.244
_exptl_crystal_size_mid 0.196
_exptl_crystal_size_min 0.124
_refine_diff_density_max 0.388
_refine_diff_density_min -0.434
_refine_diff_density_rms 0.055
_refine_ls_extinction_method none
_refine_ls_goodness_of_fit_ref 1.067
_refine_ls_hydrogen_treatment constr
_refine_ls_matrix_type full
_refine_ls_number_parameters 374
_refine_ls_number_reflns 6634
_refine_ls_number_restraints 0
_refine_ls_restrained_S_all 1.067
_refine_ls_R_factor_all 0.0388
_refine_ls_R_factor_gt 0.0281
_refine_ls_shift/su_max 0.001
_refine_ls_shift/su_mean 0.000
_refine_ls_structure_factor_coef Fsqd
_refine_ls_weighting_details 'w=1/[\s^2^(Fo^2^)+(0.0400P)^2^+0.9996P] where P=(Fo^2^+2Fc^2^)/3'
_refine_ls_weighting_scheme calc
_refine_ls_wR_factor_gt 0.0744
_refine_ls_wR_factor_ref 0.0778
_reflns_Friedel_coverage 0.000
_reflns_number_gt 5515
_reflns_number_total 6634
_reflns_threshold_expression 'I > 2\s(I)'
_cod_data_source_file ja7b04046_si_005.cif
_cod_data_source_block 3Me
_cod_database_code 4126365
_shelx_shelxl_version_number 2014/7
_shelx_space_group_comment
;
The symmetry employed for this shelxl refinement is uniquely defined
by the following loop, which should always be used as a source of
symmetry information in preference to the above space-group names.
They are only intended as comments.
;
_shelx_estimated_absorpt_t_min 0.806
_shelx_estimated_absorpt_t_max 0.894

loop_
_space_group_symop_operation_xyz
'x, y, z'
'-x+1/2, y+1/2, -z+1/2'
'-x, -y, -z'
'x-1/2, -y-1/2, z-1/2'

loop_
_atom_site_label
_atom_site_type_symbol
_atom_site_fract_x
_atom_site_fract_y
_atom_site_fract_z
_atom_site_U_iso_or_equiv
_atom_site_adp_type
_atom_site_occupancy
_atom_site_site_symmetry_order
_atom_site_calc_flag
_atom_site_refinement_flags_posn
_atom_site_refinement_flags_adp
Cu1 Cu 0.46991(2) 0.14759(2) 0.29910(2) 0.01649(6) Uani 1 1 d . .
F1 F 0.87916(14) 0.02485(4) 0.55417(7) 0.0343(2) Uani 1 1 d . .
F2 F 0.86574(14) 0.10870(4) 0.58968(7) 0.0348(2) Uani 1 1 d . .
F3 F 0.64499(14) 0.05569(5) 0.59669(8) 0.0402(3) Uani 1 1 d . .
F4 F 0.75925(17) -0.04181(4) 0.26740(8) 0.0427(3) Uani 1 1 d . .
F5 F 0.48129(15) -0.03513(4) 0.19504(10) 0.0444(3) Uani 1 1 d . .
F6 F 0.68587(15) 0.00725(4) 0.14360(7) 0.0333(2) Uani 1 1 d . .
F7 F 0.12045(13) 0.20423(4) 0.34277(7) 0.0291(2) Uani 1 1 d . .
F8 F 0.03960(14) 0.31104(4) 0.34629(8) 0.0374(3) Uani 1 1 d . .
F9 F 0.26977(15) 0.38689(4) 0.30361(8) 0.0388(3) Uani 1 1 d . .
F10 F 0.58238(14) 0.35533(4) 0.25693(8) 0.0312(2) Uani 1 1 d . .
F11 F 0.66031(13) 0.24874(4) 0.24920(7) 0.0271(2) Uani 1 1 d . .
N1 N 0.58706(16) 0.12612(5) 0.42517(9) 0.0171(2) Uani 1 1 d . .
N2 N 0.50677(17) 0.08196(5) 0.24193(9) 0.0182(2) Uani 1 1 d . .
C1 C 0.67936(19) 0.08070(6) 0.44358(11) 0.0186(3) Uani 1 1 d . .
C2 C 0.6999(2) 0.04109(6) 0.37692(11) 0.0208(3) Uani 1 1 d . .
H2 H 0.7804 0.0118 0.3977 0.025 Uiso 1 1 calc R U
C3 C 0.6106(2) 0.04181(6) 0.28255(11) 0.0194(3) Uani 1 1 d . .
C4 C 0.7678(2) 0.06760(7) 0.54641(12) 0.0242(3) Uani 1 1 d . .
C5 C 0.6339(2) -0.00760(6) 0.22228(13) 0.0254(3) Uani 1 1 d . .
C6 C 0.55273(19) 0.16409(6) 0.49502(10) 0.0171(3) Uani 1 1 d . .
C7 C 0.3974(2) 0.15654(6) 0.53112(11) 0.0205(3) Uani 1 1 d . .
C8 C 0.3547(2) 0.19644(7) 0.59080(11) 0.0262(3) Uani 1 1 d . .
H8 H 0.2529 0.1917 0.6180 0.031 Uiso 1 1 calc R U
C9 C 0.4582(2) 0.24288(7) 0.61108(12) 0.0291(4) Uani 1 1 d . .
H9 H 0.4257 0.2701 0.6509 0.035 Uiso 1 1 calc R U
C10 C 0.6095(2) 0.24995(7) 0.57343(12) 0.0259(3) Uani 1 1 d . .
H10 H 0.6793 0.2822 0.5875 0.031 Uiso 1 1 calc R U
C11 C 0.6608(2) 0.21063(6) 0.51542(11) 0.0209(3) Uani 1 1 d . .
C12 C 0.38982(19) 0.08175(6) 0.14996(11) 0.0185(3) Uani 1 1 d . .
C13 C 0.4461(2) 0.10718(6) 0.07443(11) 0.0224(3) Uani 1 1 d . .
C14 C 0.3251(2) 0.10858(7) -0.01303(12) 0.0277(3) Uani 1 1 d . .
H14 H 0.3606 0.1247 -0.0657 0.033 Uiso 1 1 calc R U
C15 C 0.1541(2) 0.08677(7) -0.02400(12) 0.0297(4) Uani 1 1 d . .
H15 H 0.0738 0.0877 -0.0842 0.036 Uiso 1 1 calc R U
C16 C 0.0995(2) 0.06366(7) 0.05217(12) 0.0276(3) Uani 1 1 d . .
H16 H -0.0189 0.0493 0.0438 0.033 Uiso 1 1 calc R U
C17 C 0.2145(2) 0.06104(6) 0.14076(12) 0.0233(3) Uani 1 1 d . .
C18 C 0.2745(2) 0.10840(7) 0.50363(12) 0.0270(3) Uani 1 1 d . .
H18A H 0.1975 0.1041 0.5493 0.040 Uiso 1 1 calc R U
H18B H 0.3468 0.0754 0.5032 0.040 Uiso 1 1 calc R U
H18C H 0.1992 0.1144 0.4404 0.040 Uiso 1 1 calc R U
C19 C 0.8263(2) 0.21869(7) 0.47579(12) 0.0272(3) Uani 1 1 d . .
H19A H 0.8585 0.2574 0.4786 0.041 Uiso 1 1 calc R U
H19B H 0.8019 0.2064 0.4099 0.041 Uiso 1 1 calc R U
H19C H 0.9262 0.1976 0.5131 0.041 Uiso 1 1 calc R U
C20 C 0.6300(2) 0.13265(8) 0.08678(13) 0.0314(4) Uani 1 1 d . .
H20A H 0.6514 0.1430 0.0248 0.047 Uiso 1 1 calc R U
H20B H 0.7217 0.1064 0.1168 0.047 Uiso 1 1 calc R U
H20C H 0.6363 0.1651 0.1267 0.047 Uiso 1 1 calc R U
C21 C 0.1513(2) 0.03721(8) 0.22388(13) 0.0313(4) Uani 1 1 d . .
H21A H 0.2336 0.0081 0.2524 0.047 Uiso 1 1 calc R U
H21B H 0.0299 0.0223 0.2024 0.047 Uiso 1 1 calc R U
H21C H 0.1492 0.0657 0.2709 0.047 Uiso 1 1 calc R U
C22 C 0.3949(2) 0.22266(6) 0.29750(10) 0.0184(3) Uani 1 1 d . .
C23 C 0.2395(2) 0.24090(6) 0.32183(11) 0.0211(3) Uani 1 1 d . .
C24 C 0.1947(2) 0.29530(7) 0.32374(12) 0.0252(3) Uani 1 1 d . .
C25 C 0.3099(2) 0.33369(6) 0.30165(12) 0.0259(3) Uani 1 1 d . .
C26 C 0.4678(2) 0.31776(6) 0.27738(11) 0.0230(3) Uani 1 1 d . .
C27 C 0.5048(2) 0.26287(6) 0.27501(11) 0.0199(3) Uani 1 1 d . .

loop_
_atom_site_aniso_label
_atom_site_aniso_U_11
_atom_site_aniso_U_22
_atom_site_aniso_U_33
_atom_site_aniso_U_23
_atom_site_aniso_U_13
_atom_site_aniso_U_12
Cu1 0.01816(9) 0.01474(9) 0.01714(10) 0.00044(6) 0.00507(7) 0.00227(6)
F1 0.0354(5) 0.0335(5) 0.0307(5) 0.0050(4) 0.0002(4) 0.0182(4)
F2 0.0350(5) 0.0344(6) 0.0282(5) -0.0030(4) -0.0080(4) 0.0039(4)
F3 0.0313(5) 0.0611(7) 0.0307(6) 0.0227(5) 0.0123(5) 0.0109(5)
F4 0.0562(7) 0.0270(5) 0.0418(6) -0.0051(5) 0.0036(5) 0.0227(5)
F5 0.0357(6) 0.0259(5) 0.0744(9) -0.0212(5) 0.0177(6) -0.0122(5)
F6 0.0405(6) 0.0297(5) 0.0336(6) -0.0091(4) 0.0165(5) 0.0031(4)
F7 0.0234(5) 0.0318(5) 0.0346(6) 0.0039(4) 0.0117(4) -0.0003(4)
F8 0.0286(5) 0.0387(6) 0.0475(7) -0.0067(5) 0.0139(5) 0.0145(4)
F9 0.0435(6) 0.0183(5) 0.0504(7) -0.0053(4) 0.0012(5) 0.0122(4)
F10 0.0356(5) 0.0208(5) 0.0358(6) 0.0071(4) 0.0047(4) -0.0056(4)
F11 0.0258(5) 0.0264(5) 0.0330(5) 0.0043(4) 0.0154(4) 0.0033(4)
N1 0.0173(6) 0.0177(6) 0.0170(6) 0.0005(5) 0.0055(5) 0.0007(5)
N2 0.0195(6) 0.0172(6) 0.0185(6) -0.0010(5) 0.0057(5) 0.0002(5)
C1 0.0146(6) 0.0201(7) 0.0216(7) 0.0032(6) 0.0052(5) 0.0006(5)
C2 0.0185(7) 0.0178(7) 0.0265(8) 0.0017(6) 0.0060(6) 0.0041(5)
C3 0.0185(7) 0.0150(6) 0.0259(8) -0.0012(6) 0.0078(6) -0.0005(5)
C4 0.0218(7) 0.0267(8) 0.0238(8) 0.0034(6) 0.0041(6) 0.0071(6)
C5 0.0233(7) 0.0190(7) 0.0339(9) -0.0040(6) 0.0064(7) 0.0012(6)
C6 0.0182(6) 0.0188(7) 0.0145(7) 0.0012(5) 0.0040(5) 0.0032(5)
C7 0.0178(7) 0.0259(8) 0.0180(7) 0.0036(6) 0.0046(6) 0.0036(6)
C8 0.0215(7) 0.0385(9) 0.0196(8) -0.0006(7) 0.0066(6) 0.0084(7)
C9 0.0306(8) 0.0334(9) 0.0216(8) -0.0075(7) 0.0020(7) 0.0109(7)
C10 0.0278(8) 0.0234(8) 0.0234(8) -0.0049(6) -0.0011(6) 0.0016(6)
C11 0.0198(7) 0.0233(7) 0.0188(7) 0.0015(6) 0.0025(6) 0.0012(6)
C12 0.0201(7) 0.0152(6) 0.0205(7) -0.0023(5) 0.0053(6) 0.0011(5)
C13 0.0278(8) 0.0183(7) 0.0228(8) -0.0031(6) 0.0093(6) -0.0005(6)
C14 0.0396(9) 0.0237(8) 0.0204(8) -0.0004(6) 0.0081(7) 0.0005(7)
C15 0.0351(9) 0.0265(8) 0.0243(8) -0.0036(7) -0.0007(7) 0.0029(7)
C16 0.0230(8) 0.0274(8) 0.0309(9) -0.0071(7) 0.0024(7) -0.0010(6)
C17 0.0220(7) 0.0219(7) 0.0269(8) -0.0021(6) 0.0072(6) -0.0006(6)
C18 0.0199(7) 0.0314(9) 0.0312(9) 0.0050(7) 0.0089(7) -0.0017(6)
C19 0.0218(7) 0.0300(8) 0.0299(9) 0.0007(7) 0.0063(7) -0.0056(6)
C20 0.0329(9) 0.0328(9) 0.0313(9) -0.0003(7) 0.0129(7) -0.0108(7)
C21 0.0244(8) 0.0381(10) 0.0326(9) 0.0010(7) 0.0090(7) -0.0075(7)
C22 0.0216(7) 0.0176(7) 0.0157(7) 0.0008(5) 0.0037(5) 0.0032(5)
C23 0.0223(7) 0.0228(7) 0.0186(7) 0.0014(6) 0.0049(6) 0.0018(6)
C24 0.0224(7) 0.0287(8) 0.0244(8) -0.0041(6) 0.0048(6) 0.0099(6)
C25 0.0320(8) 0.0168(7) 0.0258(8) -0.0020(6) -0.0002(7) 0.0089(6)
C26 0.0270(8) 0.0181(7) 0.0222(8) 0.0032(6) 0.0016(6) -0.0009(6)
C27 0.0216(7) 0.0213(7) 0.0174(7) 0.0013(6) 0.0057(6) 0.0042(6)

loop_
_atom_type_symbol
_atom_type_description
_atom_type_scat_dispersion_real
_atom_type_scat_dispersion_imag
_atom_type_scat_source
C C 0.0033 0.0016 'International Tables Vol C Tables 4.2.6.8 and 6.1.1.4'
H H 0.0000 0.0000 'International Tables Vol C Tables 4.2.6.8 and 6.1.1.4'
N N 0.0061 0.0033 'International Tables Vol C Tables 4.2.6.8 and 6.1.1.4'
F F 0.0171 0.0103 'International Tables Vol C Tables 4.2.6.8 and 6.1.1.4'
Cu Cu 0.3201 1.2651 'International Tables Vol C Tables 4.2.6.8 and 6.1.1.4'

loop_
_geom_angle_atom_site_label_1
_geom_angle_atom_site_label_2
_geom_angle_atom_site_label_3
_geom_angle
N2 Cu1 N1 95.82(5)
N2 Cu1 C22 153.56(6)
N1 Cu1 C22 110.39(6)
C1 N1 C6 125.25(13)
C1 N1 Cu1 122.85(10)
C6 N1 Cu1 111.83(9)
C3 N2 C12 127.08(13)
C3 N2 Cu1 125.61(11)
C12 N2 Cu1 107.09(9)
N1 C1 C2 125.68(14)
N1 C1 C4 118.61(13)
C2 C1 C4 115.67(13)
C3 C2 C1 124.38(14)
N2 C3 C2 124.51(14)
N2 C3 C5 118.12(14)
C2 C3 C5 117.36(13)
F2 C4 F3 107.23(14)
F2 C4 F1 106.04(12)
F3 C4 F1 106.70(13)
F2 C4 C1 112.51(13)
F3 C4 C1 111.41(13)
F1 C4 C1 112.55(13)
F5 C5 F4 108.15(14)
F5 C5 F6 106.68(14)
F4 C5 F6 106.17(13)
F5 C5 C3 111.83(13)
F4 C5 C3 112.36(14)
F6 C5 C3 111.31(13)
C11 C6 C7 122.11(14)
C11 C6 N1 119.26(13)
C7 C6 N1 118.11(13)
C8 C7 C6 117.84(15)
C8 C7 C18 120.15(14)
C6 C7 C18 121.96(14)
C9 C8 C7 121.01(15)
C8 C9 C10 120.21(15)
C9 C10 C11 121.05(16)
C10 C11 C6 117.75(14)
C10 C11 C19 120.42(14)
C6 C11 C19 121.83(14)
C13 C12 C17 121.99(14)
C13 C12 N2 119.34(13)
C17 C12 N2 118.32(13)
C14 C13 C12 117.75(15)
C14 C13 C20 120.66(15)
C12 C13 C20 121.59(14)
C15 C14 C13 120.88(16)
C16 C15 C14 120.32(16)
C15 C16 C17 121.22(16)
C16 C17 C12 117.73(15)
C16 C17 C21 120.61(15)
C12 C17 C21 121.66(14)
C27 C22 C23 115.16(13)
C27 C22 Cu1 119.64(11)
C23 C22 Cu1 125.12(11)
F7 C23 C22 119.45(13)
F7 C23 C24 117.24(14)
C22 C23 C24 123.29(15)
F8 C24 C25 119.80(14)
F8 C24 C23 121.05(15)
C25 C24 C23 119.14(14)
F9 C25 C24 120.24(15)
F9 C25 C26 119.72(16)
C24 C25 C26 120.04(14)
F10 C26 C25 120.20(14)
F10 C26 C27 121.28(14)
C25 C26 C27 118.52(15)
F11 C27 C22 119.37(13)
F11 C27 C26 116.79(14)
C22 C27 C26 123.84(14)

loop_
_geom_bond_atom_site_label_1
_geom_bond_atom_site_label_2
_geom_bond_distance
Cu1 N2 1.8612(12)
Cu1 N1 1.9241(12)
Cu1 C22 1.9290(14)
F1 C4 1.3387(18)
F2 C4 1.329(2)
F3 C4 1.3356(19)
F4 C5 1.3313(19)
F5 C5 1.3278(19)
F6 C5 1.335(2)
F7 C23 1.3579(18)
F8 C24 1.3473(18)
F9 C25 1.3438(18)
F10 C26 1.3458(18)
F11 C27 1.3606(17)
N1 C1 1.3145(19)
N1 C6 1.4411(19)
N2 C3 1.3195(19)
N2 C12 1.4327(19)
C1 C2 1.403(2)
C1 C4 1.530(2)
C2 C3 1.389(2)
C3 C5 1.528(2)
C6 C11 1.402(2)
C6 C7 1.405(2)
C7 C8 1.391(2)
C7 C18 1.507(2)
C8 C9 1.381(3)
C9 C10 1.388(2)
C10 C11 1.390(2)
C11 C19 1.506(2)
C12 C13 1.405(2)
C12 C17 1.407(2)
C13 C14 1.396(2)
C13 C20 1.508(2)
C14 C15 1.384(3)
C15 C16 1.382(3)
C16 C17 1.389(2)
C17 C21 1.509(2)
C22 C27 1.378(2)
C22 C23 1.379(2)
C23 C24 1.381(2)
C24 C25 1.372(2)
C25 C26 1.379(2)
C26 C27 1.379(2)
